data_2216045
loop_
_publ_author_name
'Guodong Yao'
'Shizhu Sun'
'Dacheng Li'
'Daqi Wang'
'Jianmin Dou'

_publ_section_title
;
 <i>N</i>'-[1-(2-Thienyl)ethylidene]pyridine-2-carbohydrazide
;
_journal_coeditor_code LH2521
_journal_issue 11
_journal_name_full 'Acta Crystallographica Section E'
_journal_page_first o4324
_journal_page_last o4324
_journal_paper_doi 10.1107/S1600536807049811
_journal_volume 63
_journal_year 2007
_chemical_formula_iupac 'C12 H11 N3 O S'
_chemical_formula_moiety 'C12 H11 N3 O S'
_chemical_formula_sum 'C12 H11 N3 O S'
_chemical_formula_weight 245.30
_chemical_name_systematic
;
N'-[1-(2-Thienyl)ethylidene]pyridine-2-carbohydrazide
;
_space_group_IT_number 14
_symmetry_cell_setting monoclinic
_symmetry_space_group_name_Hall '-P 2ybc'
_symmetry_space_group_name_H-M 'P 1 21/c 1'
_atom_sites_solution_hydrogens geom
_atom_sites_solution_primary direct
_atom_sites_solution_secondary difmap
_audit_creation_method SHELXL97
_cell_angle_alpha 90.00
_cell_angle_beta 104.857(2)
_cell_angle_gamma 90.00
_cell_formula_units_Z 4
_cell_length_a 12.162(2)
_cell_length_b 9.8259(16)
_cell_length_c 10.2461(17)
_cell_measurement_reflns_used 2156
_cell_measurement_temperature 298(2)
_cell_measurement_theta_max 26.208
_cell_measurement_theta_min 2.702
_cell_volume 1183.5(3)
_computing_cell_refinement 'SAINT (Siemens, 1996)'
_computing_data_collection 'SMART (Siemens, 1996)'
_computing_data_reduction 'SAINT (Siemens, 1996)'
_computing_molecular_graphics 'SHELXTL (Sheldrick, 1997b)'
_computing_publication_material 'SHELXTL (Sheldrick, 1997b)'
_computing_structure_refinement 'SHELXL97 (Sheldrick, 1997a)'
_computing_structure_solution 'SHELXS97 (Sheldrick, 1997a)'
_diffrn_ambient_temperature 298(2)
_diffrn_measured_fraction_theta_full 0.999
_diffrn_measured_fraction_theta_max 0.999
_diffrn_measurement_device_type 'Siemens SMART CCD area-detector'
_diffrn_measurement_method '\f and \w'
_diffrn_radiation_monochromator graphite
_diffrn_radiation_source 'fine-focus sealed tube'
_diffrn_radiation_type MoK\a
_diffrn_radiation_wavelength 0.71073
_diffrn_reflns_av_R_equivalents 0.0250
_diffrn_reflns_av_sigmaI/netI 0.0280
_diffrn_reflns_limit_h_max 14
_diffrn_reflns_limit_h_min -13
_diffrn_reflns_limit_k_max 6
_diffrn_reflns_limit_k_min -11
_diffrn_reflns_limit_l_max 12
_diffrn_reflns_limit_l_min -12
_diffrn_reflns_number 5755
_diffrn_reflns_theta_full 25.01
_diffrn_reflns_theta_max 25.01
_diffrn_reflns_theta_min 1.73
_exptl_absorpt_coefficient_mu 0.260
_exptl_absorpt_correction_T_max 0.9451
_exptl_absorpt_correction_T_min 0.8682
_exptl_absorpt_correction_type multi-scan
_exptl_absorpt_process_details '(SADABS; Sheldrick, 1996)'
_exptl_crystal_colour light-yellow
_exptl_crystal_density_diffrn 1.377
_exptl_crystal_density_method 'not measured'
_exptl_crystal_description block
_exptl_crystal_F_000 512
_exptl_crystal_size_max 0.56
_exptl_crystal_size_mid 0.50
_exptl_crystal_size_min 0.22
_refine_diff_density_max 0.316
_refine_diff_density_min -0.264
_refine_ls_extinction_method none
_refine_ls_goodness_of_fit_ref 1.009
_refine_ls_hydrogen_treatment constr
_refine_ls_matrix_type full
_refine_ls_number_parameters 154
_refine_ls_number_reflns 2088
_refine_ls_number_restraints 1
_refine_ls_restrained_S_all 2.083
_refine_ls_R_factor_all 0.0664
_refine_ls_R_factor_gt 0.0464
_refine_ls_shift/su_max 0.000
_refine_ls_shift/su_mean 0.000
_refine_ls_structure_factor_coef Fsqd
_refine_ls_weighting_details 'calc w=1/[\s^2^(Fo^2^)+(0.0845P)^2^+0.601P] where P=(Fo^2^+2Fc^2^)/3'
_refine_ls_weighting_scheme calc
_refine_ls_wR_factor_gt 0.1327
_refine_ls_wR_factor_ref 0.1541
_reflns_number_gt 1531
_reflns_number_total 2088
_reflns_threshold_expression I>2\s(I)
_cod_data_source_file lh2521.cif
_cod_data_source_block I
_cod_depositor_comments
;
The following automatic conversions were performed:
'_symmetry_cell_setting' value 'Monoclinic' changed to 'monoclinic'
according to '/home/saulius/struct/CIF-dictionaries/cif_core.dic'
dictionary named 'cif_core.dic' version 2.4.1 from 2010-06-29.

Automatic conversion script
Id: cif_fix_enum 1527 2010-12-29 10:47:43Z saulius 

The following automatic conversions were performed:

'_symmetry_cell_setting' value 'Monoclinic' changed to 'monoclinic'
according to /home/saulius/struct/CIF-dictionaries/cif_core.dic
dictionary named 'cif_core.dic' version 2.4.1 from 2010-06-29.

Automatic conversion script
Id: cif_fix_values 1715 2011-07-08 13:25:40Z adriana 
;
_cod_original_cell_volume 1183.5(4)
_cod_original_sg_symbol_H-M 'P 21/c'
_cod_database_code 2216045
_cod_database_fobs_code 2216045

loop_
_symmetry_equiv_pos_as_xyz
'x, y, z'
'-x, y+1/2, -z+1/2'
'-x, -y, -z'
'x, -y-1/2, z-1/2'

loop_
_atom_site_type_symbol
_atom_site_label
_atom_site_fract_x
_atom_site_fract_y
_atom_site_fract_z
_atom_site_U_iso_or_equiv
_atom_site_adp_type
_atom_site_calc_flag
_atom_site_refinement_flags
_atom_site_occupancy
N N1 0.1445(4) 0.8579(5) 0.0924(5) 0.0484(12) Uani d . 1
H H1 0.1133 0.8729 0.0084 0.058 Uiso calc RD 1
N N2 0.2426(4) 0.9265(4) 0.1575(4) 0.0447(11) Uani d . 1
N N3 -0.0534(4) 0.7579(5) -0.0438(4) 0.0482(12) Uani d . 1
O O1 0.1393(3) 0.7400(4) 0.2790(4) 0.0579(12) Uani d . 1
S S1 0.43434(14) 1.0654(2) 0.33637(15) 0.0677(7) Uani d . 1
C C1 0.0987(4) 0.7684(6) 0.1611(5) 0.0431(13) Uani d . 1
C C2 -0.0087(4) 0.7049(5) 0.0788(5) 0.0416(12) Uani d . 1
C C3 -0.0575(5) 0.5980(6) 0.1313(6) 0.0512(15) Uani d . 1
H H3 -0.0241 0.5642 0.2171 0.061 Uiso calc R 1
C C4 -0.1572(5) 0.5424(7) 0.0530(6) 0.0585(16) Uani d . 1
H H4 -0.1922 0.4701 0.0850 0.070 Uiso calc R 1
C C5 -0.2034(5) 0.5957(7) -0.0723(6) 0.0595(17) Uani d . 1
H H5 -0.2705 0.5604 -0.1269 0.071 Uiso calc R 1
C C6 -0.1494(5) 0.7020(7) -0.1162(6) 0.0568(16) Uani d . 1
H H6 -0.1817 0.7372 -0.2017 0.068 Uiso calc R 1
C C7 0.2513(5) 1.0330(7) -0.0622(6) 0.0583(16) Uani d . 1
H H7A 0.1828 0.9830 -0.1004 0.087 Uiso calc RD 1
H H7B 0.3093 1.0058 -0.1051 0.087 Uiso calc R 1
H H7C 0.2368 1.1286 -0.0761 0.087 Uiso calc R 1
C C8 0.2906(4) 1.0040(5) 0.0875(5) 0.0414(12) Uani d . 1
C C9 0.3943(4) 1.0717(5) 0.1632(5) 0.0426(13) Uani d . 1
C C10 0.4717(5) 1.1431(7) 0.1159(6) 0.0607(17) Uani d . 1
H H10 0.4650 1.1585 0.0247 0.073 Uiso calc R 1
C C11 0.5637(5) 1.1916(7) 0.2204(7) 0.0663(18) Uani d . 1
H H11 0.6242 1.2413 0.2049 0.080 Uiso calc R 1
C C12 0.5543(5) 1.1585(7) 0.3430(7) 0.0596(17) Uani d . 1
H H12 0.6068 1.1831 0.4227 0.071 Uiso calc R 1

loop_
_atom_site_aniso_label
_atom_site_aniso_U_11
_atom_site_aniso_U_22
_atom_site_aniso_U_33
_atom_site_aniso_U_12
_atom_site_aniso_U_13
_atom_site_aniso_U_23
N1 0.040(2) 0.055(3) 0.044(2) -0.009(2) -0.0010(19) 0.006(2)
N2 0.035(2) 0.048(3) 0.046(3) -0.004(2) 0.0006(19) 0.003(2)
N3 0.041(3) 0.054(3) 0.047(3) -0.004(2) 0.007(2) 0.000(2)
O1 0.052(2) 0.070(3) 0.046(2) -0.008(2) 0.0029(18) 0.010(2)
S1 0.0572(11) 0.0936(14) 0.0457(10) -0.0204(9) 0.0013(7) -0.0024(8)
C1 0.037(3) 0.045(3) 0.046(3) 0.003(2) 0.008(2) 0.001(2)
C2 0.039(3) 0.042(3) 0.045(3) 0.002(2) 0.012(2) -0.002(2)
C3 0.048(3) 0.057(4) 0.049(3) -0.003(3) 0.013(3) 0.003(3)
C4 0.054(4) 0.062(4) 0.062(4) -0.016(3) 0.021(3) -0.002(3)
C5 0.048(3) 0.073(4) 0.056(4) -0.018(3) 0.011(3) -0.013(3)
C6 0.050(3) 0.068(4) 0.048(3) -0.004(3) 0.004(3) -0.002(3)
C7 0.061(4) 0.064(4) 0.044(3) -0.010(3) 0.003(3) -0.001(3)
C8 0.040(3) 0.040(3) 0.041(3) 0.002(2) 0.005(2) 0.001(2)
C9 0.041(3) 0.038(3) 0.046(3) 0.001(2) 0.006(2) 0.001(2)
C10 0.060(4) 0.063(4) 0.057(4) -0.018(3) 0.012(3) 0.002(3)
C11 0.054(4) 0.062(4) 0.081(5) -0.019(3) 0.014(3) -0.010(4)
C12 0.043(3) 0.066(4) 0.062(4) -0.007(3) -0.001(3) -0.015(3)

loop_
_atom_type_symbol
_atom_type_description
_atom_type_scat_dispersion_real
_atom_type_scat_dispersion_imag
_atom_type_scat_source
C C 0.0033 0.0016 'International Tables Vol C Tables 4.2.6.8 and 6.1.1.4'
H H 0.0000 0.0000 'International Tables Vol C Tables 4.2.6.8 and 6.1.1.4'
N N 0.0061 0.0033 'International Tables Vol C Tables 4.2.6.8 and 6.1.1.4'
O O 0.0106 0.0060 'International Tables Vol C Tables 4.2.6.8 and 6.1.1.4'
S S 0.1246 0.1234 'International Tables Vol C Tables 4.2.6.8 and 6.1.1.4'

loop_
_geom_angle_atom_site_label_1
_geom_angle_atom_site_label_2
_geom_angle_atom_site_label_3
_geom_angle
_geom_angle_publ_flag
C1 N1 N2 119.5(4) n
C1 N1 H1 120.2 ?
N2 N1 H1 120.2 ?
C8 N2 N1 118.6(4) n
C6 N3 C2 116.7(5) ?
C12 S1 C9 92.0(3) ?
O1 C1 N1 123.9(5) n
O1 C1 C2 122.6(5) n
N1 C1 C2 113.6(5) n
N3 C2 C3 123.3(5) ?
N3 C2 C1 116.9(5) ?
C3 C2 C1 119.8(5) ?
C2 C3 C4 118.3(6) ?
C2 C3 H3 120.8 ?
C4 C3 H3 120.8 ?
C5 C4 C3 118.8(6) ?
C5 C4 H4 120.6 ?
C3 C4 H4 120.6 ?
C4 C5 C6 119.0(6) ?
C4 C5 H5 120.5 ?
C6 C5 H5 120.5 ?
N3 C6 C5 123.9(6) ?
N3 C6 H6 118.1 ?
C5 C6 H6 118.1 ?
C8 C7 H7A 109.5 ?
C8 C7 H7B 109.5 ?
H7A C7 H7B 109.5 ?
C8 C7 H7C 109.5 ?
H7A C7 H7C 109.5 ?
H7B C7 H7C 109.5 ?
N2 C8 C9 115.3(5) n
N2 C8 C7 127.4(5) ?
C9 C8 C7 117.4(5) ?
C10 C9 C8 128.9(5) ?
C10 C9 S1 110.4(4) ?
C8 C9 S1 120.7(4) ?
C9 C10 C11 112.9(6) ?
C9 C10 H10 123.5 ?
C11 C10 H10 123.5 ?
C12 C11 C10 112.8(6) ?
C12 C11 H11 123.6 ?
C10 C11 H11 123.6 ?
C11 C12 S1 111.9(5) ?
C11 C12 H12 124.1 ?
S1 C12 H12 124.1 ?

loop_
_geom_bond_atom_site_label_1
_geom_bond_atom_site_label_2
_geom_bond_distance
_geom_bond_publ_flag
N1 C1 1.335(7) n
N1 N2 1.384(6) n
N1 H1 0.8600 ?
N2 C8 1.285(7) n
N3 C6 1.331(7) ?
N3 C2 1.339(7) ?
O1 C1 1.215(6) n
S1 C12 1.709(6) n
S1 C9 1.716(6) n
C1 C2 1.497(7) ?
C2 C3 1.382(8) ?
C3 C4 1.384(8) ?
C3 H3 0.9300 ?
C4 C5 1.367(9) ?
C4 H4 0.9300 ?
C5 C6 1.370(9) ?
C5 H5 0.9300 ?
C6 H6 0.9300 ?
C7 C8 1.512(7) ?
C7 H7A 0.9600 ?
C7 H7B 0.9600 ?
C7 H7C 0.9600 ?
C8 C9 1.460(7) ?
C9 C10 1.359(8) ?
C10 C11 1.419(9) ?
C10 H10 0.9300 ?
C11 C12 1.330(9) ?
C11 H11 0.9300 ?
C12 H12 0.9300 ?

loop_
_geom_hbond_atom_site_label_D
_geom_hbond_atom_site_label_H
_geom_hbond_atom_site_label_A
_geom_hbond_site_symmetry_A
_geom_hbond_distance_DH
_geom_hbond_distance_HA
_geom_hbond_distance_DA
_geom_hbond_angle_DHA
C7 H7A O1 4_575 0.96 2.50 3.250(7) 134.5
N1 H1 O1 4_575 0.86 2.69 3.337(6) 133.1
C11 H11 N2 2_655 0.93 2.60 3.306(8) 133.2

loop_
_cod_related_entry_id
_cod_related_entry_database
_cod_related_entry_code
1 ChemSpider 4687550
